data_4313730
loop_
_publ_author_name
'John F. Berry'
'F. Albert Cotton'
'Tongbu Lu'
'Carlos A. Murillo'
'Xiaoping Wang'

_publ_contact_author_address
;  Laboratory for Molecular Structure and Bonding
   Dept. of Chemistry
   Texas A&M University, PO Box  30012
   College Station, TX 77842-3012, USA
;
_publ_contact_author_email cotton@tamu.edu
_publ_contact_author_fax '(979) 845 9351'
_publ_contact_author_name 'F. A. Cotton'
_publ_contact_author_phone '(979) 845 4432'
_publ_section_title
;
 Enhancing the Stability of Trinickel Molecular Wires and Switches:
 Ni36+/Ni37+
;
_journal_name_full 'Inorganic Chemistry'
_journal_page_first 3595
_journal_page_last 3601
_journal_paper_doi 10.1021/ic0341486
_journal_volume 42
_journal_year 2003
_chemical_formula_moiety Ni3(C10H8N3)4(NCCH3)2(PF6)2(NCCH3)3.136
_chemical_formula_sum 'C50.27 H47.41 F12 N17.14 Ni3 P2'
_chemical_formula_weight 1357.70
_chemical_name_common 'Ni3(dpa)4(NCMe)2 (PF6)2 (NCMe)3.136'
_chemical_name_systematic
; 
 ? 
;
_space_group_IT_number 2
_symmetry_cell_setting triclinic
_symmetry_space_group_name_Hall '-P 1'
_symmetry_space_group_name_H-M 'P -1'
_atom_sites_solution_hydrogens geom
_atom_sites_solution_primary direct
_atom_sites_solution_secondary difmap
_audit_creation_method SHELXL-97
_cell_angle_alpha 107.26(2)
_cell_angle_beta 98.83(3)
_cell_angle_gamma 101.54(5)
_cell_formula_units_Z 2
_cell_length_a 12.562(10)
_cell_length_b 12.802(9)
_cell_length_c 20.01(2)
_cell_measurement_reflns_used 247
_cell_measurement_temperature 213(2)
_cell_measurement_theta_max 41.6
_cell_measurement_theta_min 13
_cell_volume 2932(4)
_computing_cell_refinement MADNES
_computing_data_collection MADNES
_computing_data_reduction PROCOR
_computing_structure_refinement 'SHELXL-97 (Sheldrick, 1997)'
_computing_structure_solution 'SHELXS-97 (Sheldrick, 1990)'
_diffrn_ambient_temperature 213(2)
_diffrn_measured_fraction_theta_full 0.824
_diffrn_measured_fraction_theta_max 0.824
_diffrn_measurement_device_type 'Nonius FAST'
_diffrn_measurement_method \w-scans
_diffrn_radiation_monochromator graphite
_diffrn_radiation_source 'normal-focus sealed tube'
_diffrn_radiation_type MoK\a
_diffrn_radiation_wavelength 0.71073
_diffrn_reflns_av_R_equivalents 0.0515
_diffrn_reflns_av_sigmaI/netI 0.0505
_diffrn_reflns_limit_h_max 15
_diffrn_reflns_limit_h_min -13
_diffrn_reflns_limit_k_max 11
_diffrn_reflns_limit_k_min -15
_diffrn_reflns_limit_l_max 23
_diffrn_reflns_limit_l_min -23
_diffrn_reflns_number 12771
_diffrn_reflns_theta_full 25.98
_diffrn_reflns_theta_max 25.98
_diffrn_reflns_theta_min 2.19
_diffrn_standards_number 0
_exptl_absorpt_coefficient_mu 1.098
_exptl_absorpt_correction_T_max 0.6999
_exptl_absorpt_correction_T_min 0.6098
_exptl_absorpt_correction_type multi-scan
_exptl_crystal_colour 'dark purple'
_exptl_crystal_density_diffrn 1.538
_exptl_crystal_density_meas ?
_exptl_crystal_density_method 'not measured'
_exptl_crystal_description block
_exptl_crystal_F_000 1382
_exptl_crystal_size_max 0.50
_exptl_crystal_size_mid 0.50
_exptl_crystal_size_min 0.35
_refine_diff_density_max 0.866
_refine_diff_density_min -1.293
_refine_diff_density_rms 0.124
_refine_ls_extinction_method none
_refine_ls_goodness_of_fit_ref 1.038
_refine_ls_hydrogen_treatment noref
_refine_ls_matrix_type full
_refine_ls_number_parameters 902
_refine_ls_number_reflns 9480
_refine_ls_number_restraints 504
_refine_ls_restrained_S_all 1.130
_refine_ls_R_factor_all 0.1185
_refine_ls_R_factor_gt 0.0908
_refine_ls_shift/su_max 0.008
_refine_ls_shift/su_mean 0.000
_refine_ls_structure_factor_coef Fsqd
_refine_ls_weighting_details 'calc w=1/[\s^2^(Fo^2^)+(0.1389P)^2^+14.8393P] where P=(Fo^2^+2Fc^2^)/3'
_refine_ls_weighting_scheme calc
_refine_ls_wR_factor_gt 0.2365
_refine_ls_wR_factor_ref 0.2653
_reflns_number_gt 7079
_reflns_number_total 9480
_reflns_threshold_expression I>2sigma(I)
_cod_data_source_file ic0341486si20030212_100846_3.cif
_cod_data_source_block Ni3(dpa)4(NCMe)2(PF6)2(NCMe)3.136
_cod_depositor_comments
;
The following automatic conversions were performed:

'_symmetry_cell_setting' value 'Triclinic' changed to 'triclinic'
according to the built-in table from CIF Core dictionary named
'cif_core.dic' version 2.4.1 from
2010-06-29.

'_exptl_absorpt_correction_type' value 'multi scan'
changed to 'multi-scan' according to the built-in table from CIF Core
dictionary named 'cif_core.dic' version 2.4.1 from 2010-06-29.

Automatic conversion script
Id: cif_fix_values 1646 2011-03-28 12:23:43Z adriana 

The following automatic conversions were performed:

'_exptl_crystal_density_meas' value 'not measured' was changed to '?'
- the value is perceived as not measured.

Automatic conversion script
Id: cif_fix_values 3008 2015-01-20 13:52:24Z robertas 
;
_cod_database_code 4313730

loop_
_symmetry_equiv_pos_as_xyz
'x, y, z'
'-x, -y, -z'

loop_
_atom_site_label
_atom_site_type_symbol
_atom_site_fract_x
_atom_site_fract_y
_atom_site_fract_z
_atom_site_U_iso_or_equiv
_atom_site_adp_type
_atom_site_occupancy
_atom_site_symmetry_multiplicity
_atom_site_calc_flag
_atom_site_refinement_flags
_atom_site_disorder_assembly
_atom_site_disorder_group
Ni1 Ni 0.83500(8) 0.29609(9) 0.12059(5) 0.0405(3) Uani 1 1 d . . .
Ni2 Ni 0.80451(7) 0.42625(8) 0.22377(4) 0.0365(3) Uani 1 1 d . . .
Ni3 Ni 0.77530(8) 0.55458(9) 0.32796(5) 0.0391(3) Uani 1 1 d . . .
N1 N 0.6876(5) 0.1944(6) 0.1251(3) 0.0440(15) Uani 1 1 d . . .
N2 N 0.6509(5) 0.3566(6) 0.1945(3) 0.0427(16) Uani 1 1 d . . .
N3 N 0.6167(5) 0.5216(6) 0.2652(3) 0.0444(16) Uani 1 1 d . . .
N4 N 0.9226(5) 0.2421(6) 0.1953(3) 0.0421(15) Uani 1 1 d . . .
N5 N 0.8233(5) 0.3254(6) 0.2746(3) 0.0410(15) Uani 1 1 d . . .
N6 N 0.7253(5) 0.4104(6) 0.3543(3) 0.0446(16) Uani 1 1 d . . .
N7 N 0.9762(5) 0.4240(6) 0.1364(3) 0.0452(16) Uani 1 1 d . . .
N8 N 0.9570(5) 0.4968(6) 0.2527(3) 0.0397(15) Uani 1 1 d . . .
N9 N 0.9400(5) 0.5629(6) 0.3693(3) 0.0390(14) Uani 1 1 d . . .
N10 N 0.7405(5) 0.3768(6) 0.0674(3) 0.0443(16) Uani 1 1 d . . .
N11 N 0.7858(5) 0.5274(6) 0.1732(3) 0.0460(17) Uani 1 1 d . . .
N12 N 0.8316(5) 0.6750(6) 0.2810(3) 0.0442(16) Uani 1 1 d . . .
N13 N 0.8586(5) 0.1874(6) 0.0293(3) 0.0385(14) Uani 1 1 d . . .
N14 N 0.7508(5) 0.6666(6) 0.4181(3) 0.0421(15) Uani 1 1 d . . .
N15 N 0.9913(12) 0.8823(10) 0.5415(6) 0.101(4) Uani 1 1 d . . .
N17 N 0.6756(11) 0.9218(11) 0.3779(7) 0.104(4) Uani 1 1 d . . .
C11 C 0.6168(6) 0.2427(7) 0.1604(4) 0.0433(18) Uani 1 1 d . . .
C12 C 0.5162(7) 0.1730(8) 0.1621(5) 0.055(2) Uani 1 1 d . . .
H12A H 0.4654 0.2054 0.1857 0.066 Uiso 1 1 calc R . .
C13 C 0.4919(8) 0.0591(9) 0.1297(5) 0.060(2) Uani 1 1 d . . .
H13A H 0.4248 0.0126 0.1311 0.071 Uiso 1 1 calc R . .
C14 C 0.5672(8) 0.0111(9) 0.0941(5) 0.061(2) Uani 1 1 d . . .
H14A H 0.5517 -0.0675 0.0709 0.073 Uiso 1 1 calc R . .
C15 C 0.6643(8) 0.0827(7) 0.0944(4) 0.051(2) Uani 1 1 d . . .
H15A H 0.7167 0.0515 0.0720 0.061 Uiso 1 1 calc R . .
C31 C 0.5775(7) 0.4230(7) 0.2076(4) 0.0415(18) Uani 1 1 d . . .
C32 C 0.4726(7) 0.4019(8) 0.1643(4) 0.048(2) Uani 1 1 d . . .
H32A H 0.4455 0.3356 0.1238 0.058 Uiso 1 1 calc R . .
C33 C 0.4086(7) 0.4761(8) 0.1796(5) 0.054(2) Uani 1 1 d . . .
H33A H 0.3369 0.4597 0.1506 0.065 Uiso 1 1 calc R . .
C34 C 0.4489(8) 0.5756(9) 0.2379(5) 0.062(2) Uani 1 1 d . . .
H34A H 0.4068 0.6289 0.2488 0.074 Uiso 1 1 calc R . .
C35 C 0.5516(8) 0.5926(9) 0.2783(5) 0.056(2) Uani 1 1 d . . .
H35A H 0.5791 0.6592 0.3185 0.067 Uiso 1 1 calc R . .
C41 C 0.8982(7) 0.2629(7) 0.2611(4) 0.0428(18) Uani 1 1 d . . .
C42 C 0.9565(7) 0.2261(8) 0.3122(4) 0.050(2) Uani 1 1 d . . .
H42A H 0.9405 0.2407 0.3579 0.060 Uiso 1 1 calc R . .
C43 C 1.0360(8) 0.1692(8) 0.2960(5) 0.055(2) Uani 1 1 d . . .
H43A H 1.0735 0.1437 0.3299 0.066 Uiso 1 1 calc R . .
C44 C 1.0602(8) 0.1501(10) 0.2287(5) 0.065(3) Uani 1 1 d . . .
H44A H 1.1149 0.1125 0.2160 0.078 Uiso 1 1 calc R . .
C45 C 1.0004(7) 0.1886(9) 0.1807(4) 0.057(2) Uani 1 1 d . . .
H45A H 1.0163 0.1756 0.1350 0.068 Uiso 1 1 calc R . .
C61 C 0.7587(6) 0.3155(7) 0.3236(4) 0.0403(17) Uani 1 1 d . . .
C62 C 0.7202(8) 0.2147(8) 0.3376(4) 0.054(2) Uani 1 1 d . . .
H62A H 0.7433 0.1499 0.3158 0.065 Uiso 1 1 calc R . .
C63 C 0.6493(8) 0.2108(9) 0.3828(5) 0.060(2) Uani 1 1 d . . .
H63A H 0.6222 0.1436 0.3919 0.072 Uiso 1 1 calc R . .
C64 C 0.6184(7) 0.3093(8) 0.4151(5) 0.055(2) Uani 1 1 d . . .
H64A H 0.5725 0.3100 0.4481 0.066 Uiso 1 1 calc R . .
C65 C 0.6549(7) 0.4050(8) 0.3988(4) 0.050(2) Uani 1 1 d . . .
H65A H 0.6301 0.4693 0.4193 0.060 Uiso 1 1 calc R . .
C71 C 1.0173(6) 0.5048(7) 0.2002(4) 0.0415(17) Uani 1 1 d . . .
C72 C 1.1055(7) 0.5973(8) 0.2110(5) 0.054(2) Uani 1 1 d . . .
H72A H 1.1313 0.6553 0.2560 0.064 Uiso 1 1 calc R . .
C73 C 1.1547(7) 0.6027(8) 0.1543(5) 0.055(2) Uani 1 1 d . . .
H73A H 1.2159 0.6635 0.1609 0.066 Uiso 1 1 calc R . .
C74 C 1.1138(7) 0.5192(9) 0.0885(5) 0.056(2) Uani 1 1 d . . .
H74A H 1.1463 0.5210 0.0494 0.068 Uiso 1 1 calc R . .
C75 C 1.0258(7) 0.4344(8) 0.0819(4) 0.052(2) Uani 1 1 d . . .
H75A H 0.9963 0.3784 0.0364 0.063 Uiso 1 1 calc R . .
C91 C 1.0097(7) 0.5376(7) 0.3244(4) 0.0413(17) Uani 1 1 d . . .
C92 C 1.1196(7) 0.5441(9) 0.3518(4) 0.055(2) Uani 1 1 d . . .
H92A H 1.1671 0.5266 0.3204 0.066 Uiso 1 1 calc R . .
C93 C 1.1590(8) 0.5755(8) 0.4235(4) 0.056(2) Uani 1 1 d . . .
H93A H 1.2335 0.5792 0.4422 0.067 Uiso 1 1 calc R . .
C94 C 1.0889(8) 0.6022(9) 0.4693(4) 0.059(2) Uani 1 1 d . . .
H94A H 1.1150 0.6257 0.5194 0.071 Uiso 1 1 calc R . .
C95 C 0.9814(7) 0.5935(7) 0.4398(4) 0.0479(19) Uani 1 1 d . . .
H95A H 0.9333 0.6099 0.4708 0.057 Uiso 1 1 calc R . .
C101 C 0.7370(6) 0.4848(8) 0.1012(4) 0.0427(18) Uani 1 1 d . . .
C102 C 0.6795(7) 0.5413(9) 0.0637(4) 0.051(2) Uani 1 1 d . . .
H10A H 0.6781 0.6163 0.0869 0.061 Uiso 1 1 calc R . .
C103 C 0.6261(7) 0.4869(9) -0.0062(4) 0.056(2) Uani 1 1 d . . .
H10B H 0.5889 0.5251 -0.0317 0.068 Uiso 1 1 calc R . .
C104 C 0.6259(7) 0.3765(10) -0.0401(4) 0.059(3) Uani 1 1 d . . .
H10C H 0.5882 0.3376 -0.0883 0.070 Uiso 1 1 calc R . .
C105 C 0.6826(7) 0.3251(9) -0.0011(4) 0.052(2) Uani 1 1 d . . .
H10D H 0.6809 0.2489 -0.0235 0.063 Uiso 1 1 calc R . .
C121 C 0.8266(6) 0.6412(7) 0.2091(4) 0.0430(18) Uani 1 1 d . . .
C122 C 0.8706(7) 0.7196(8) 0.1784(4) 0.052(2) Uani 1 1 d . . .
H12B H 0.8712 0.6955 0.1293 0.062 Uiso 1 1 calc R . .
C123 C 0.9134(9) 0.8324(8) 0.2196(5) 0.065(3) Uani 1 1 d . . .
H12C H 0.9381 0.8864 0.1983 0.078 Uiso 1 1 calc R . .
C124 C 0.9193(8) 0.8649(8) 0.2933(5) 0.061(2) Uani 1 1 d . . .
H12D H 0.9515 0.9403 0.3234 0.073 Uiso 1 1 calc R . .
C125 C 0.8767(7) 0.7834(8) 0.3203(4) 0.053(2) Uani 1 1 d . . .
H12E H 0.8795 0.8054 0.3698 0.063 Uiso 1 1 calc R . .
C131 C 0.8687(8) 0.1366(8) -0.0230(4) 0.055(2) Uani 1 1 d . . .
C132 C 0.8790(9) 0.0668(10) -0.0911(5) 0.072(3) Uani 1 1 d U . .
H13X H 0.9523 0.0524 -0.0862 0.086 Uiso 1 1 calc R . .
H13Y H 0.8698 0.1053 -0.1258 0.086 Uiso 1 1 calc R . .
H13Z H 0.8221 -0.0045 -0.1073 0.086 Uiso 1 1 calc R . .
C141 C 0.7327(8) 0.7289(9) 0.4638(5) 0.060(2) Uani 1 1 d . . .
C142 C 0.7129(11) 0.8092(10) 0.5223(6) 0.085(4) Uani 1 1 d . . .
H14X H 0.7761 0.8756 0.5409 0.102 Uiso 1 1 calc R . .
H14Y H 0.7029 0.7768 0.5597 0.102 Uiso 1 1 calc R . .
H14Z H 0.6461 0.8308 0.5068 0.102 Uiso 1 1 calc R . .
C151 C 1.0572(11) 0.8834(10) 0.5075(7) 0.080(3) Uani 1 1 d . . .
C152 C 1.1405(12) 0.8816(12) 0.4637(7) 0.100(4) Uani 1 1 d . . .
H15X H 1.2147 0.9077 0.4947 0.120 Uiso 1 1 calc R . .
H15Y H 1.1324 0.9310 0.4358 0.120 Uiso 1 1 calc R . .
H15Z H 1.1295 0.8049 0.4315 0.120 Uiso 1 1 calc R . .
N16 N 0.353(2) 0.421(2) 0.4312(16) 0.166(10) Uani 0.67 1 d PU . .
C161 C 0.3552(18) 0.3846(19) 0.3736(12) 0.092(6) Uani 0.67 1 d PU . .
C162 C 0.3525(14) 0.3300(15) 0.3082(8) 0.073(5) Uani 0.67 1 d P . .
H16X H 0.4206 0.3611 0.2958 0.087 Uiso 0.67 1 calc PR . .
H16Y H 0.2889 0.3367 0.2770 0.087 Uiso 0.67 1 calc PR . .
H16Z H 0.3458 0.2508 0.3022 0.087 Uiso 0.67 1 calc PR . .
C171 C 0.6506(11) 0.9013(11) 0.3182(9) 0.084(3) Uani 1 1 d . . .
C172 C 0.6199(14) 0.8766(15) 0.2402(8) 0.116(5) Uani 1 1 d . . .
H17X H 0.5473 0.8897 0.2274 0.139 Uiso 1 1 calc R . .
H17Y H 0.6171 0.7982 0.2155 0.139 Uiso 1 1 calc R . .
H17Z H 0.6750 0.9257 0.2263 0.139 Uiso 1 1 calc R . .
P1 P 1.2010(2) 0.1787(2) 0.00330(15) 0.0624(7) Uani 1 1 d D . .
F1 F 1.2284(10) 0.2595(8) 0.0868(5) 0.099(4) Uani 0.667(14) 1 d PD A 1
F2 F 1.2712(9) 0.0998(10) 0.0318(6) 0.080(4) Uani 0.667(14) 1 d PD A 1
F3 F 1.1721(9) 0.0928(9) -0.0717(4) 0.092(4) Uani 0.667(14) 1 d PDU A 1
F4 F 1.1316(10) 0.2567(10) -0.0184(7) 0.092(4) Uani 0.667(14) 1 d PDU A 1
F5 F 1.0942(6) 0.1115(8) 0.0230(5) 0.079(4) Uani 0.667(14) 1 d PD A 1
F6 F 1.3107(8) 0.2477(10) -0.0050(7) 0.116(5) Uani 0.667(14) 1 d PD A 1
F1' F 1.1557(16) 0.2028(16) 0.0695(8) 0.083(7) Uani 0.333(14) 1 d PDU A 2
F2' F 1.2990(13) 0.1370(17) 0.0331(10) 0.084(10) Uani 0.333(14) 1 d PDU A 2
F3' F 1.2450(15) 0.1571(16) -0.0732(7) 0.082(6) Uani 0.333(14) 1 d PDU A 2
F4' F 1.1029(12) 0.2208(14) -0.0386(9) 0.055(5) Uani 0.333(14) 1 d PDU A 2
F5' F 1.1227(14) 0.0546(11) -0.0331(10) 0.091(7) Uani 0.333(14) 1 d PDU A 2
F6' F 1.2770(15) 0.3043(12) 0.0267(10) 0.097(8) Uani 0.333(14) 1 d PDU A 2
P2 P 0.6909(3) 0.0503(3) -0.28722(17) 0.0773(9) Uani 1 1 d D . .
F7 F 0.7050(17) -0.0055(15) -0.3588(6) 0.217(13) Uani 0.660(19) 1 d PD B 1
F8 F 0.5619(9) 0.0063(13) -0.3078(10) 0.176(10) Uani 0.660(19) 1 d PD B 1
F9 F 0.6806(15) 0.1608(9) -0.3024(8) 0.163(9) Uani 0.660(19) 1 d PD B 1
F10 F 0.6751(11) 0.1155(11) -0.2065(6) 0.126(6) Uani 0.660(19) 1 d PD B 1
F11 F 0.7004(13) -0.0493(10) -0.2592(9) 0.143(7) Uani 0.660(19) 1 d PDU B 1
F12 F 0.8175(8) 0.1055(14) -0.2543(8) 0.162(9) Uani 0.660(19) 1 d PD B 1
F7' F 0.7674(19) -0.033(2) -0.3078(15) 0.143(15) Uani 0.340(19) 1 d PD B 2
F8' F 0.5960(17) -0.0378(19) -0.3503(11) 0.124(12) Uani 0.340(19) 1 d PD B 2
F9' F 0.731(2) 0.103(2) -0.3434(12) 0.140(13) Uani 0.340(19) 1 d PDU B 2
F10' F 0.617(2) 0.130(2) -0.2710(17) 0.189(19) Uani 0.340(19) 1 d PDU B 2
F11' F 0.655(2) -0.008(2) -0.2354(12) 0.157(14) Uani 0.340(19) 1 d PDU B 2
F12' F 0.7914(17) 0.1342(17) -0.2294(10) 0.102(9) Uani 0.340(19) 1 d PDU B 2
N18 N 0.560(2) 0.263(3) -0.4261(12) 0.119(11) Uani 0.47 1 d P C -1
C181 C 0.551(3) 0.165(3) -0.4466(16) 0.088(8) Uani 0.47 1 d PU C -1
C182 C 0.523(3) 0.051(3) -0.4748(19) 0.114(10) Uani 0.47 1 d PU C -1
H18X H 0.4444 0.0234 -0.4974 0.137 Uiso 0.47 1 calc PR C -1
H18Y H 0.5397 0.0198 -0.4369 0.137 Uiso 0.47 1 calc PR C -1
H18Z H 0.5662 0.0278 -0.5104 0.137 Uiso 0.47 1 calc PR C -1

loop_
_atom_site_aniso_label
_atom_site_aniso_U_11
_atom_site_aniso_U_22
_atom_site_aniso_U_33
_atom_site_aniso_U_23
_atom_site_aniso_U_13
_atom_site_aniso_U_12
Ni1 0.0396(5) 0.0557(6) 0.0316(5) 0.0127(4) 0.0183(4) 0.0200(5)
Ni2 0.0358(5) 0.0499(6) 0.0297(5) 0.0130(4) 0.0162(4) 0.0179(4)
Ni3 0.0407(5) 0.0505(6) 0.0314(5) 0.0118(4) 0.0172(4) 0.0196(5)
N1 0.043(3) 0.053(4) 0.043(3) 0.016(3) 0.018(3) 0.022(3)
N2 0.044(3) 0.050(4) 0.032(3) 0.007(3) 0.018(3) 0.010(3)
N3 0.042(3) 0.062(4) 0.040(3) 0.018(3) 0.021(3) 0.026(4)
N4 0.042(3) 0.051(4) 0.037(3) 0.012(3) 0.019(3) 0.017(3)
N5 0.041(3) 0.054(4) 0.033(3) 0.010(3) 0.021(3) 0.021(3)
N6 0.046(3) 0.060(4) 0.032(3) 0.014(3) 0.018(3) 0.018(3)
N7 0.040(3) 0.068(4) 0.036(3) 0.016(3) 0.019(3) 0.025(3)
N8 0.045(3) 0.051(4) 0.028(3) 0.013(3) 0.016(2) 0.016(3)
N9 0.043(3) 0.048(3) 0.033(3) 0.015(3) 0.015(3) 0.020(3)
N10 0.040(3) 0.057(4) 0.039(3) 0.013(3) 0.018(3) 0.016(3)
N11 0.042(3) 0.061(4) 0.031(3) 0.009(3) 0.014(3) 0.013(3)
N12 0.041(3) 0.056(4) 0.040(3) 0.014(3) 0.017(3) 0.021(3)
N13 0.032(3) 0.055(4) 0.038(3) 0.024(3) 0.013(2) 0.016(3)
N14 0.033(3) 0.052(4) 0.043(3) 0.019(3) 0.011(3) 0.010(3)
N15 0.125(10) 0.100(8) 0.078(7) 0.020(6) 0.033(7) 0.035(8)
N17 0.112(9) 0.108(9) 0.101(9) 0.028(7) 0.026(7) 0.056(8)
C11 0.038(4) 0.059(5) 0.036(4) 0.012(3) 0.018(3) 0.017(4)
C12 0.046(4) 0.062(5) 0.057(5) 0.016(4) 0.026(4) 0.010(4)
C13 0.050(5) 0.066(6) 0.068(6) 0.019(5) 0.028(4) 0.021(5)
C14 0.063(6) 0.057(5) 0.057(5) 0.010(4) 0.020(4) 0.018(5)
C15 0.061(5) 0.048(5) 0.050(5) 0.013(4) 0.022(4) 0.025(4)
C31 0.046(4) 0.051(4) 0.037(4) 0.017(3) 0.023(3) 0.018(4)
C32 0.047(4) 0.066(5) 0.040(4) 0.021(4) 0.019(3) 0.020(4)
C33 0.044(4) 0.074(6) 0.054(5) 0.020(4) 0.016(4) 0.032(5)
C34 0.064(6) 0.073(6) 0.060(5) 0.027(5) 0.018(5) 0.034(5)
C35 0.061(5) 0.072(6) 0.049(5) 0.024(4) 0.023(4) 0.037(5)
C41 0.046(4) 0.054(5) 0.030(3) 0.012(3) 0.015(3) 0.017(4)
C42 0.054(5) 0.060(5) 0.042(4) 0.015(4) 0.018(4) 0.028(4)
C43 0.060(5) 0.063(5) 0.046(4) 0.018(4) 0.007(4) 0.030(5)
C44 0.064(6) 0.091(7) 0.053(5) 0.022(5) 0.021(4) 0.047(6)
C45 0.055(5) 0.079(6) 0.037(4) 0.012(4) 0.020(4) 0.025(5)
C61 0.041(4) 0.056(5) 0.027(3) 0.008(3) 0.014(3) 0.022(4)
C62 0.065(5) 0.056(5) 0.044(4) 0.019(4) 0.023(4) 0.011(5)
C63 0.069(6) 0.066(6) 0.053(5) 0.027(4) 0.027(4) 0.016(5)
C64 0.055(5) 0.068(6) 0.050(5) 0.023(4) 0.031(4) 0.016(5)
C65 0.044(4) 0.069(6) 0.037(4) 0.009(4) 0.018(3) 0.017(4)
C71 0.040(4) 0.054(5) 0.040(4) 0.018(3) 0.018(3) 0.025(4)
C72 0.050(5) 0.063(5) 0.051(5) 0.020(4) 0.021(4) 0.014(4)
C73 0.049(5) 0.063(5) 0.055(5) 0.021(4) 0.020(4) 0.013(4)
C74 0.054(5) 0.081(6) 0.049(5) 0.026(4) 0.034(4) 0.027(5)
C75 0.053(5) 0.071(6) 0.043(4) 0.020(4) 0.030(4) 0.023(5)
C91 0.050(4) 0.044(4) 0.036(4) 0.015(3) 0.013(3) 0.020(4)
C92 0.048(4) 0.074(6) 0.046(4) 0.018(4) 0.016(4) 0.024(5)
C93 0.053(5) 0.070(6) 0.048(5) 0.016(4) 0.010(4) 0.033(5)
C94 0.058(5) 0.076(6) 0.040(4) 0.015(4) 0.005(4) 0.024(5)
C95 0.054(5) 0.051(5) 0.042(4) 0.012(4) 0.017(4) 0.021(4)
C101 0.033(3) 0.064(5) 0.039(4) 0.024(4) 0.016(3) 0.018(4)
C102 0.047(4) 0.075(6) 0.049(4) 0.032(4) 0.024(4) 0.029(5)
C103 0.052(5) 0.085(7) 0.041(4) 0.030(5) 0.014(4) 0.023(5)
C104 0.041(4) 0.095(7) 0.037(4) 0.021(5) 0.010(3) 0.013(5)
C105 0.042(4) 0.079(6) 0.038(4) 0.020(4) 0.017(3) 0.015(4)
C121 0.043(4) 0.058(5) 0.039(4) 0.019(4) 0.017(3) 0.029(4)
C122 0.054(5) 0.061(5) 0.045(4) 0.021(4) 0.023(4) 0.014(4)
C123 0.075(6) 0.053(5) 0.063(5) 0.022(4) 0.024(5) 0.000(5)
C124 0.066(6) 0.055(5) 0.061(5) 0.018(4) 0.023(4) 0.011(5)
C125 0.057(5) 0.059(5) 0.039(4) 0.010(4) 0.018(4) 0.013(5)
C131 0.059(5) 0.071(6) 0.037(4) 0.011(4) 0.020(4) 0.027(5)
C132 0.071(5) 0.099(7) 0.041(4) 0.003(4) 0.023(4) 0.035(5)
C141 0.059(5) 0.074(6) 0.053(5) 0.012(5) 0.027(4) 0.036(5)
C142 0.097(8) 0.079(7) 0.064(6) -0.009(6) 0.031(6) 0.028(7)
C151 0.086(8) 0.066(7) 0.080(8) 0.018(6) 0.006(7) 0.023(7)
C152 0.107(10) 0.084(9) 0.098(9) 0.022(7) 0.035(8) 0.008(8)
N16 0.175(13) 0.166(13) 0.164(13) 0.039(9) 0.038(10) 0.085(10)
C161 0.097(9) 0.101(10) 0.088(9) 0.022(7) 0.025(7) 0.058(8)
C162 0.068(9) 0.092(12) 0.063(9) 0.039(8) 0.022(7) 0.005(9)
C171 0.081(8) 0.071(7) 0.113(10) 0.040(8) 0.023(8) 0.033(7)
C172 0.111(11) 0.125(13) 0.109(11) 0.042(10) 0.017(9) 0.030(10)
P1 0.0546(13) 0.0545(14) 0.0787(17) 0.0148(12) 0.0278(12) 0.0174(12)
F1 0.104(9) 0.079(7) 0.085(7) -0.010(6) 0.024(6) 0.013(7)
F2 0.058(6) 0.085(8) 0.087(8) 0.011(6) 0.005(5) 0.032(7)
F3 0.104(7) 0.091(7) 0.070(5) 0.001(5) 0.004(5) 0.056(6)
F4 0.102(8) 0.077(7) 0.119(8) 0.037(6) 0.052(6) 0.047(6)
F5 0.044(4) 0.100(8) 0.116(9) 0.064(7) 0.027(5) 0.019(5)
F6 0.084(7) 0.111(10) 0.164(13) 0.069(10) 0.057(8) -0.002(7)
F1' 0.094(11) 0.094(11) 0.078(9) 0.032(8) 0.052(8) 0.031(8)
F2' 0.071(12) 0.092(13) 0.079(12) 0.018(8) 0.004(8) 0.025(9)
F3' 0.086(10) 0.096(11) 0.075(9) 0.034(8) 0.020(7) 0.038(8)
F4' 0.058(8) 0.057(9) 0.060(8) 0.027(7) 0.022(6) 0.017(7)
F5' 0.094(11) 0.076(10) 0.100(11) 0.042(8) 0.005(8) 0.012(8)
F6' 0.100(11) 0.086(11) 0.098(11) 0.031(8) 0.008(8) 0.021(9)
P2 0.0675(17) 0.082(2) 0.0795(19) 0.0238(16) 0.0168(14) 0.0186(16)
F7 0.32(3) 0.23(3) 0.086(11) -0.024(13) 0.067(16) 0.14(3)
F8 0.064(8) 0.164(18) 0.26(3) 0.032(17) 0.003(11) 0.019(10)
F9 0.27(2) 0.085(9) 0.126(12) 0.061(9) 0.009(13) 0.020(12)
F10 0.138(12) 0.128(12) 0.121(11) 0.032(9) 0.048(9) 0.060(10)
F11 0.151(10) 0.122(9) 0.163(11) 0.049(8) 0.018(8) 0.058(8)
F12 0.071(8) 0.23(2) 0.140(14) 0.005(13) 0.044(9) 0.005(10)
F7' 0.14(2) 0.18(3) 0.12(2) 0.04(2) 0.02(2) 0.12(3)
F8' 0.075(17) 0.15(3) 0.11(2) 0.016(18) -0.008(14) 0.014(17)
F9' 0.150(16) 0.145(16) 0.138(15) 0.070(11) 0.039(10) 0.029(10)
F10' 0.18(2) 0.19(2) 0.20(2) 0.055(11) 0.044(12) 0.074(12)
F11' 0.163(17) 0.166(18) 0.148(16) 0.061(11) 0.064(11) 0.019(10)
F12' 0.107(13) 0.097(12) 0.096(12) 0.030(9) 0.022(9) 0.020(9)
N18 0.106(18) 0.19(3) 0.069(14) 0.060(18) 0.046(13) 0.02(2)
C181 0.084(11) 0.095(12) 0.090(12) 0.034(9) 0.028(9) 0.025(9)
C182 0.112(13) 0.119(14) 0.116(14) 0.036(10) 0.025(10) 0.044(10)

loop_
_atom_type_symbol
_atom_type_description
_atom_type_scat_dispersion_real
_atom_type_scat_dispersion_imag
_atom_type_scat_source
C C 0.0033 0.0016 'International Tables Vol C Tables 4.2.6.8 and 6.1.1.4'
H H 0.0000 0.0000 'International Tables Vol C Tables 4.2.6.8 and 6.1.1.4'
N N 0.0061 0.0033 'International Tables Vol C Tables 4.2.6.8 and 6.1.1.4'
F F 0.0171 0.0103 'International Tables Vol C Tables 4.2.6.8 and 6.1.1.4'
P P 0.1023 0.0942 'International Tables Vol C Tables 4.2.6.8 and 6.1.1.4'
Ni Ni 0.3393 1.1124 'International Tables Vol C Tables 4.2.6.8 and 6.1.1.4'

loop_
_geom_angle_atom_site_label_1
_geom_angle_atom_site_label_2
_geom_angle_atom_site_label_3
_geom_angle
_geom_angle_site_symmetry_1
_geom_angle_site_symmetry_3
_geom_angle_publ_flag
N13 Ni1 N7 95.9(2) . . ?
N13 Ni1 N1 97.2(2) . . ?
N7 Ni1 N1 166.9(3) . . ?
N13 Ni1 N4 98.2(3) . . ?
N7 Ni1 N4 89.2(3) . . ?
N1 Ni1 N4 89.6(3) . . ?
N13 Ni1 N10 95.4(3) . . ?
N7 Ni1 N10 89.5(3) . . ?
N1 Ni1 N10 88.6(3) . . ?
N4 Ni1 N10 166.3(2) . . ?
N13 Ni1 Ni2 177.72(19) . . ?
N7 Ni1 Ni2 83.78(18) . . ?
N1 Ni1 Ni2 83.10(19) . . ?
N4 Ni1 Ni2 84.00(19) . . ?
N10 Ni1 Ni2 82.34(19) . . ?
N8 Ni2 N2 179.4(3) . . ?
N8 Ni2 N11 89.2(3) . . ?
N2 Ni2 N11 90.3(3) . . ?
N8 Ni2 N5 90.7(3) . . ?
N2 Ni2 N5 89.8(3) . . ?
N11 Ni2 N5 179.8(3) . . ?
N8 Ni2 Ni3 89.98(19) . . ?
N2 Ni2 Ni3 89.82(19) . . ?
N11 Ni2 Ni3 90.2(2) . . ?
N5 Ni2 Ni3 89.67(19) . . ?
N8 Ni2 Ni1 89.77(19) . . ?
N2 Ni2 Ni1 90.43(19) . . ?
N11 Ni2 Ni1 90.7(2) . . ?
N5 Ni2 Ni1 89.42(19) . . ?
Ni3 Ni2 Ni1 179.06(6) . . ?
N14 Ni3 N6 96.4(3) . . ?
N14 Ni3 N3 96.2(3) . . ?
N6 Ni3 N3 90.0(3) . . ?
N14 Ni3 N9 97.0(2) . . ?
N6 Ni3 N9 89.1(3) . . ?
N3 Ni3 N9 166.8(2) . . ?
N14 Ni3 N12 96.3(3) . . ?
N6 Ni3 N12 167.2(2) . . ?
N3 Ni3 N12 88.7(3) . . ?
N9 Ni3 N12 89.2(3) . . ?
N14 Ni3 Ni2 179.61(19) . . ?
N6 Ni3 Ni2 83.94(18) . . ?
N3 Ni3 Ni2 83.98(19) . . ?
N9 Ni3 Ni2 82.80(18) . . ?
N12 Ni3 Ni2 83.30(19) . . ?
C15 N1 C11 120.6(7) . . ?
C15 N1 Ni1 119.9(6) . . ?
C11 N1 Ni1 119.4(6) . . ?
C11 N2 C31 122.8(7) . . ?
C11 N2 Ni2 118.4(6) . . ?
C31 N2 Ni2 118.8(5) . . ?
C35 N3 C31 118.7(7) . . ?
C35 N3 Ni3 122.8(6) . . ?
C31 N3 Ni3 118.4(6) . . ?
C45 N4 C41 119.4(7) . . ?
C45 N4 Ni1 122.3(5) . . ?
C41 N4 Ni1 118.4(5) . . ?
C41 N5 C61 121.6(7) . . ?
C41 N5 Ni2 119.3(5) . . ?
C61 N5 Ni2 119.0(5) . . ?
C65 N6 C61 118.2(8) . . ?
C65 N6 Ni3 121.7(6) . . ?
C61 N6 Ni3 120.1(5) . . ?
C71 N7 C75 117.1(7) . . ?
C71 N7 Ni1 120.3(5) . . ?
C75 N7 Ni1 122.4(6) . . ?
C91 N8 C71 120.8(6) . . ?
C91 N8 Ni2 120.3(5) . . ?
C71 N8 Ni2 119.0(5) . . ?
C95 N9 C91 117.9(7) . . ?
C95 N9 Ni3 121.7(5) . . ?
C91 N9 Ni3 120.4(5) . . ?
C105 N10 C101 117.8(8) . . ?
C105 N10 Ni1 121.6(6) . . ?
C101 N10 Ni1 120.5(5) . . ?
C121 N11 C101 121.8(8) . . ?
C121 N11 Ni2 118.7(5) . . ?
C101 N11 Ni2 119.4(6) . . ?
C125 N12 C121 118.9(7) . . ?
C125 N12 Ni3 121.5(5) . . ?
C121 N12 Ni3 119.5(6) . . ?
C131 N13 Ni1 172.7(7) . . ?
C141 N14 Ni3 175.3(8) . . ?
N1 C11 N2 116.7(7) . . ?
N1 C11 C12 118.8(8) . . ?
N2 C11 C12 124.4(7) . . ?
C13 C12 C11 120.3(8) . . ?
C12 C13 C14 119.8(9) . . ?
C15 C14 C13 117.7(9) . . ?
N1 C15 C14 122.8(8) . . ?
N3 C31 N2 115.9(7) . . ?
N3 C31 C32 118.7(8) . . ?
N2 C31 C32 125.2(7) . . ?
C33 C32 C31 120.8(8) . . ?
C32 C33 C34 120.1(9) . . ?
C35 C34 C33 116.9(10) . . ?
N3 C35 C34 124.7(9) . . ?
N5 C41 N4 116.6(7) . . ?
N5 C41 C42 124.3(7) . . ?
N4 C41 C42 119.0(7) . . ?
C43 C42 C41 121.1(8) . . ?
C42 C43 C44 118.8(8) . . ?
C43 C44 C45 117.6(9) . . ?
N4 C45 C44 124.2(8) . . ?
N6 C61 N5 114.5(7) . . ?
N6 C61 C62 120.8(7) . . ?
N5 C61 C62 124.5(7) . . ?
C63 C62 C61 120.3(9) . . ?
C62 C63 C64 118.1(9) . . ?
C65 C64 C63 120.1(8) . . ?
N6 C65 C64 122.5(8) . . ?
N7 C71 C72 121.8(7) . . ?
N7 C71 N8 115.2(7) . . ?
C72 C71 N8 122.6(7) . . ?
C73 C72 C71 118.8(8) . . ?
C74 C73 C72 119.8(8) . . ?
C75 C74 C73 117.7(7) . . ?
C74 C75 N7 124.7(8) . . ?
N9 C91 N8 113.6(7) . . ?
N9 C91 C92 120.5(7) . . ?
N8 C91 C92 125.6(7) . . ?
C93 C92 C91 120.1(8) . . ?
C92 C93 C94 119.6(8) . . ?
C95 C94 C93 118.0(8) . . ?
N9 C95 C94 123.8(8) . . ?
N10 C101 N11 114.8(7) . . ?
N10 C101 C102 120.2(7) . . ?
N11 C101 C102 124.8(8) . . ?
C103 C102 C101 119.6(9) . . ?
C102 C103 C104 120.5(9) . . ?
C105 C104 C103 117.6(8) . . ?
N10 C105 C104 124.1(9) . . ?
N12 C121 N11 115.4(7) . . ?
N12 C121 C122 119.8(8) . . ?
N11 C121 C122 124.6(7) . . ?
C123 C122 C121 120.4(8) . . ?
C122 C123 C124 118.8(9) . . ?
C125 C124 C123 117.8(9) . . ?
N12 C125 C124 124.2(8) . . ?
N13 C131 C132 177.9(11) . . ?
N14 C141 C142 178.5(12) . . ?
N15 C151 C152 178.5(14) . . ?
N16 C161 C162 173(3) . . ?
N17 C171 C172 178.7(17) . . ?
F1' P1 F3 139.3(8) . . ?
F1' P1 F6 125.6(8) . . ?
F3 P1 F6 95.1(6) . . ?
F1' P1 F2' 96.4(8) . . ?
F3 P1 F2' 96.1(9) . . ?
F6 P1 F2' 70.8(9) . . ?
F1' P1 F4 85.5(9) . . ?
F3 P1 F4 94.2(5) . . ?
F6 P1 F4 93.3(6) . . ?
F2' P1 F4 161.8(9) . . ?
F1' P1 F5' 94.6(7) . . ?
F3 P1 F5' 46.1(7) . . ?
F6 P1 F5' 137.1(8) . . ?
F2' P1 F5' 92.8(7) . . ?
F4 P1 F5' 105.2(8) . . ?
F1' P1 F6' 93.1(7) . . ?
F3 P1 F6' 125.0(8) . . ?
F6 P1 F6' 38.0(7) . . ?
F2' P1 F6' 91.9(7) . . ?
F4 P1 F6' 69.8(8) . . ?
F5' P1 F6' 170.4(8) . . ?
F1' P1 F5 47.9(7) . . ?
F3 P1 F5 91.4(5) . . ?
F6 P1 F5 172.4(6) . . ?
F2' P1 F5 104.6(8) . . ?
F4 P1 F5 90.1(5) . . ?
F5' P1 F5 47.7(7) . . ?
F6' P1 F5 138.4(8) . . ?
F1' P1 F1 36.5(7) . . ?
F3 P1 F1 173.9(6) . . ?
F6 P1 F1 89.2(5) . . ?
F2' P1 F1 81.2(9) . . ?
F4 P1 F1 89.9(5) . . ?
F5' P1 F1 128.2(7) . . ?
F6' P1 F1 60.8(7) . . ?
F5 P1 F1 84.0(5) . . ?
F1' P1 F2 90.3(8) . . ?
F3 P1 F2 89.4(5) . . ?
F6 P1 F2 88.7(5) . . ?
F2' P1 F2 18.6(9) . . ?
F4 P1 F2 175.8(6) . . ?
F5' P1 F2 75.7(8) . . ?
F6' P1 F2 109.9(8) . . ?
F5 P1 F2 87.5(5) . . ?
F1 P1 F2 86.4(5) . . ?
F1' P1 F4' 91.5(7) . . ?
F3 P1 F4' 78.1(7) . . ?
F6 P1 F4' 104.1(8) . . ?
F2' P1 F4' 172.1(8) . . ?
F4 P1 F4' 18.8(7) . . ?
F5' P1 F4' 87.0(7) . . ?
F6' P1 F4' 87.2(7) . . ?
F5 P1 F4' 81.0(7) . . ?
F1 P1 F4' 105.2(7) . . ?
F2 P1 F4' 162.7(7) . . ?
F1' P1 F3' 175.5(8) . . ?
F3 P1 F3' 40.5(6) . . ?
F6 P1 F3' 55.1(7) . . ?
F2' P1 F3' 88.0(7) . . ?
F4 P1 F3' 90.1(8) . . ?
F5' P1 F3' 86.1(7) . . ?
F6' P1 F3' 85.8(7) . . ?
F5 P1 F3' 131.7(7) . . ?
F1 P1 F3' 144.2(7) . . ?
F2 P1 F3' 94.1(8) . . ?
F4' P1 F3' 84.1(6) . . ?
F7 P2 F10' 124.4(11) . . ?
F7 P2 F11' 125.9(11) . . ?
F10' P2 F11' 93.0(9) . . ?
F7 P2 F12' 119.8(10) . . ?
F10' P2 F12' 92.7(9) . . ?
F11' P2 F12' 92.0(8) . . ?
F7 P2 F8 94.5(7) . . ?
F10' P2 F8 58.5(11) . . ?
F11' P2 F8 71.6(12) . . ?
F12' P2 F8 144.8(10) . . ?
F7 P2 F12 94.9(7) . . ?
F10' P2 F12 114.9(11) . . ?
F11' P2 F12 103.2(11) . . ?
F12' P2 F12 25.9(9) . . ?
F8 P2 F12 170.5(7) . . ?
F7 P2 F11 95.5(7) . . ?
F10' P2 F11 128.4(11) . . ?
F11' P2 F11 35.7(10) . . ?
F12' P2 F11 93.5(11) . . ?
F8 P2 F11 90.5(7) . . ?
F12 P2 F11 89.3(7) . . ?
F7 P2 F9 93.9(7) . . ?
F10' P2 F9 44.8(11) . . ?
F11' P2 F9 136.2(11) . . ?
F12' P2 F9 81.1(11) . . ?
F8 P2 F9 89.5(7) . . ?
F12 P2 F9 89.2(7) . . ?
F11 P2 F9 170.6(7) . . ?
F7 P2 F8' 55.2(10) . . ?
F10' P2 F8' 91.2(8) . . ?
F11' P2 F8' 90.9(8) . . ?
F12' P2 F8' 175.0(10) . . ?
F8 P2 F8' 40.2(9) . . ?
F12 P2 F8' 149.1(10) . . ?
F11 P2 F8' 86.5(11) . . ?
F9 P2 F8' 99.5(11) . . ?
F7 P2 F9' 50.5(11) . . ?
F10' P2 F9' 90.7(9) . . ?
F11' P2 F9' 176.0(10) . . ?
F12' P2 F9' 89.2(8) . . ?
F8 P2 F9' 109.4(11) . . ?
F12 P2 F9' 76.4(11) . . ?
F11 P2 F9' 140.5(11) . . ?
F9 P2 F9' 47.8(10) . . ?
F8' P2 F9' 87.7(8) . . ?
F7 P2 F7' 53.1(10) . . ?
F10' P2 F7' 177.5(10) . . ?
F11' P2 F7' 89.1(8) . . ?
F12' P2 F7' 88.6(8) . . ?
F8 P2 F7' 121.0(10) . . ?
F12 P2 F7' 65.9(10) . . ?
F11 P2 F7' 53.6(10) . . ?
F9 P2 F7' 133.5(11) . . ?
F8' P2 F7' 87.4(8) . . ?
F9' P2 F7' 87.1(8) . . ?
F7 P2 F10 179.1(8) . . ?
F10' P2 F10 55.0(11) . . ?
F11' P2 F10 55.0(11) . . ?
F12' P2 F10 59.9(9) . . ?
F8 P2 F10 85.6(7) . . ?
F12 P2 F10 85.0(6) . . ?
F11 P2 F10 85.4(6) . . ?
F9 P2 F10 85.2(6) . . ?
F8' P2 F10 125.0(10) . . ?
F9' P2 F10 128.6(11) . . ?
F7' P2 F10 127.5(10) . . ?
N18 C181 C182 171(4) . . ?

loop_
_geom_bond_atom_site_label_1
_geom_bond_atom_site_label_2
_geom_bond_distance
_geom_bond_site_symmetry_2
_geom_bond_publ_flag
Ni1 N13 2.045(7) . ?
Ni1 N7 2.070(7) . ?
Ni1 N1 2.071(7) . ?
Ni1 N4 2.082(7) . ?
Ni1 N10 2.090(7) . ?
Ni1 Ni2 2.376(2) . ?
Ni2 N8 1.865(6) . ?
Ni2 N2 1.875(7) . ?
Ni2 N11 1.893(8) . ?
Ni2 N5 1.894(7) . ?
Ni2 Ni3 2.371(2) . ?
Ni3 N14 2.053(7) . ?
Ni3 N6 2.072(7) . ?
Ni3 N3 2.075(7) . ?
Ni3 N9 2.076(7) . ?
Ni3 N12 2.094(7) . ?
N1 C15 1.328(11) . ?
N1 C11 1.352(10) . ?
N2 C11 1.358(11) . ?
N2 C31 1.377(11) . ?
N3 C35 1.337(11) . ?
N3 C31 1.370(10) . ?
N4 C45 1.321(11) . ?
N4 C41 1.360(9) . ?
N5 C41 1.359(11) . ?
N5 C61 1.382(9) . ?
N6 C65 1.356(10) . ?
N6 C61 1.368(10) . ?
N7 C71 1.330(10) . ?
N7 C75 1.363(10) . ?
N8 C91 1.376(9) . ?
N8 C71 1.401(9) . ?
N9 C95 1.334(10) . ?
N9 C91 1.364(10) . ?
N10 C105 1.344(10) . ?
N10 C101 1.360(11) . ?
N11 C121 1.366(11) . ?
N11 C101 1.370(9) . ?
N12 C125 1.328(11) . ?
N12 C121 1.362(9) . ?
N13 C131 1.099(10) . ?
N14 C141 1.107(11) . ?
N15 C151 1.149(16) . ?
N17 C171 1.123(17) . ?
C11 C12 1.405(11) . ?
C12 C13 1.356(13) . ?
C13 C14 1.398(13) . ?
C14 C15 1.370(13) . ?
C31 C32 1.389(12) . ?
C32 C33 1.361(13) . ?
C33 C34 1.385(14) . ?
C34 C35 1.352(13) . ?
C41 C42 1.414(12) . ?
C42 C43 1.372(12) . ?
C43 C44 1.388(12) . ?
C44 C45 1.391(14) . ?
C61 C62 1.408(12) . ?
C62 C63 1.367(12) . ?
C63 C64 1.396(14) . ?
C64 C65 1.369(13) . ?
C71 C72 1.387(12) . ?
C72 C73 1.385(12) . ?
C73 C74 1.369(12) . ?
C74 C75 1.344(13) . ?
C91 C92 1.382(12) . ?
C92 C93 1.352(12) . ?
C93 C94 1.383(13) . ?
C94 C95 1.357(12) . ?
C101 C102 1.404(12) . ?
C102 C103 1.355(12) . ?
C103 C104 1.374(15) . ?
C104 C105 1.367(14) . ?
C121 C122 1.393(12) . ?
C122 C123 1.378(13) . ?
C123 C124 1.394(13) . ?
C124 C125 1.367(13) . ?
C131 C132 1.430(12) . ?
C141 C142 1.403(13) . ?
C151 C152 1.464(19) . ?
N16 C161 1.11(3) . ?
C161 C162 1.28(2) . ?
C171 C172 1.47(2) . ?
P1 F1' 1.493(11) . ?
P1 F3 1.512(8) . ?
P1 F6 1.543(8) . ?
P1 F2' 1.543(13) . ?
P1 F4 1.560(9) . ?
P1 F5' 1.578(12) . ?
P1 F6' 1.587(12) . ?
P1 F5 1.611(7) . ?
P1 F1 1.624(8) . ?
P1 F2 1.633(9) . ?
P1 F4' 1.652(12) . ?
P1 F3' 1.672(12) . ?
P2 F7 1.454(10) . ?
P2 F10' 1.508(14) . ?
P2 F11' 1.518(14) . ?
P2 F12' 1.534(13) . ?
P2 F8 1.551(10) . ?
P2 F12 1.554(10) . ?
P2 F11 1.555(11) . ?
P2 F9 1.558(10) . ?
P2 F8' 1.563(13) . ?
P2 F9' 1.568(14) . ?
P2 F7' 1.583(13) . ?
P2 F10 1.646(10) . ?
N18 C181 1.17(4) . ?
C181 C182 1.34(4) . ?
